data_7131357
loop_
_publ_author_name
'Hu, Qichuan'
'Liu, Jing'
'Yu, Hailong'
'Xu, Hanqi'
'Yu, Jinyang'
'Wu, Wenzhi'

_publ_section_title
;
 Photophysical properties of tetrabutylammonium metal chlorides with
 different inorganic frameworks.
;
_journal_issue 25
_journal_name_full 'Chemical communications (Cambridge, England)'
_journal_page_first 3763
_journal_page_last 3766
_journal_paper_doi 10.1039/d2cc06988a
_journal_volume 59
_journal_year 2023
_chemical_formula_sum 'C48 H108 Bi2 Cl9 N3'
_chemical_formula_weight 1464.38
_space_group_crystal_system monoclinic
_space_group_IT_number 14
_space_group_name_Hall '-P 2yn'
_space_group_name_H-M_alt 'P 1 21/n 1'
_atom_sites_solution_hydrogens geom
_audit_creation_method SHELXL-2014/7
_audit_update_record
;
2022-07-18 deposited with the CCDC.	2023-03-01 downloaded from the CCDC.
;
_cell_angle_alpha 90
_cell_angle_beta 96.561(2)
_cell_angle_gamma 90
_cell_formula_units_Z 4
_cell_length_a 11.3458(11)
_cell_length_b 22.317(2)
_cell_length_c 28.552(3)
_cell_measurement_reflns_used 9954
_cell_measurement_temperature 296(2)
_cell_measurement_theta_max 18.97
_cell_measurement_theta_min 2.32
_cell_volume 7182.1(12)
_computing_structure_refinement 'SHELXL-2014/7 (Sheldrick, 2014)'
_diffrn_ambient_temperature 296(2)
_diffrn_measured_fraction_theta_full 0.986
_diffrn_measured_fraction_theta_max 0.986
_diffrn_measurement_device_type ccd
_diffrn_radiation_type MoK\a
_diffrn_radiation_wavelength 0.71073
_diffrn_reflns_av_R_equivalents 0.1686
_diffrn_reflns_av_unetI/netI 0.1312
_diffrn_reflns_Laue_measured_fraction_full 0.986
_diffrn_reflns_Laue_measured_fraction_max 0.986
_diffrn_reflns_limit_h_max 13
_diffrn_reflns_limit_h_min -12
_diffrn_reflns_limit_k_max 26
_diffrn_reflns_limit_k_min -26
_diffrn_reflns_limit_l_max 34
_diffrn_reflns_limit_l_min -33
_diffrn_reflns_number 153046
_diffrn_reflns_point_group_measured_fraction_full 0.986
_diffrn_reflns_point_group_measured_fraction_max 0.986
_diffrn_reflns_theta_full 25.219
_diffrn_reflns_theta_max 25.219
_diffrn_reflns_theta_min 2.216
_exptl_absorpt_coefficient_mu 5.256
_exptl_absorpt_correction_type multi-scan
_exptl_absorpt_process_details sadabs
_exptl_crystal_colour colorless
_exptl_crystal_density_diffrn 1.354
_exptl_crystal_description block
_exptl_crystal_F_000 2944
_exptl_crystal_size_max 0.200
_exptl_crystal_size_mid 0.200
_exptl_crystal_size_min 0.200
_exptl_transmission_factor_max 0.864
_exptl_transmission_factor_min 0.864
_refine_diff_density_max 0.976
_refine_diff_density_min -0.799
_refine_diff_density_rms 0.132
_refine_ls_extinction_method none
_refine_ls_goodness_of_fit_ref 1.107
_refine_ls_hydrogen_treatment constr
_refine_ls_matrix_type full
_refine_ls_number_parameters 559
_refine_ls_number_reflns 12796
_refine_ls_number_restraints 313
_refine_ls_restrained_S_all 1.122
_refine_ls_R_factor_all 0.2127
_refine_ls_R_factor_gt 0.0963
_refine_ls_shift/su_max 0.071
_refine_ls_shift/su_mean 0.002
_refine_ls_structure_factor_coef Fsqd
_refine_ls_weighting_details 'w=1/[\s^2^(Fo^2^)+(0.0003P)^2^+93.1710P] where P=(Fo^2^+2Fc^2^)/3'
_refine_ls_weighting_scheme calc
_refine_ls_wR_factor_gt 0.1305
_refine_ls_wR_factor_ref 0.1614
_reflns_Friedel_coverage 0.000
_reflns_number_gt 6534
_reflns_number_total 12796
_reflns_threshold_expression 'I > 2\s(I)'
_cod_data_source_file d2cc06988a2.cif
_cod_data_source_block 1_a
_cod_depositor_comments 'Adding full bibliography for 7131357--7131359.cif.'
_cod_original_cell_volume 7182.4(12)
_cod_original_sg_symbol_H-M 'P 21/n'
_cod_database_code 7131357
_shelx_shelxl_version_number 2014/7
_shelx_space_group_comment
;
The symmetry employed for this shelxl refinement is uniquely defined
by the following loop, which should always be used as a source of
symmetry information in preference to the above space-group names.
They are only intended as comments.
;
_shelx_estimated_absorpt_t_min 0.420
_shelx_estimated_absorpt_t_max 0.420

loop_
_space_group_symop_operation_xyz
'x, y, z'
'-x+1/2, y+1/2, -z+1/2'
'-x, -y, -z'
'x-1/2, -y-1/2, z-1/2'

loop_
_atom_site_label
_atom_site_type_symbol
_atom_site_fract_x
_atom_site_fract_y
_atom_site_fract_z
_atom_site_U_iso_or_equiv
_atom_site_adp_type
_atom_site_occupancy
_atom_site_site_symmetry_order
_atom_site_calc_flag
_atom_site_refinement_flags_posn
_atom_site_refinement_flags_adp
_atom_site_refinement_flags_occupancy
_atom_site_disorder_assembly
_atom_site_disorder_group
Bi1 Bi 0.18151(5) 0.71847(3) 0.14007(2) 0.0739(2) Uani 1 1 d . . . . .
Bi2 Bi 0.32577(5) 0.74182(3) 0.27014(2) 0.0676(2) Uani 1 1 d . . . . .
C1 C 0.2437(18) 0.5220(8) 0.2060(7) 0.130(4) Uani 1 1 d D U . . .
H1A H 0.3119 0.5435 0.2213 0.157 Uiso 1 1 calc R U . . .
H1B H 0.1934 0.5510 0.1881 0.157 Uiso 1 1 calc R U . . .
C2 C 0.288(2) 0.4763(9) 0.1711(8) 0.150(5) Uani 1 1 d D U . . .
H2A H 0.3381 0.4466 0.1884 0.180 Uiso 1 1 calc R U . . .
H2B H 0.2207 0.4557 0.1542 0.180 Uiso 1 1 calc R U . . .
C3 C 0.358(2) 0.5087(10) 0.1361(8) 0.169(6) Uani 1 1 d D U . . .
H3A H 0.3084 0.5385 0.1187 0.202 Uiso 1 1 calc R U . . .
H3B H 0.4260 0.5289 0.1528 0.202 Uiso 1 1 calc R U . . .
C4 C 0.399(2) 0.4631(11) 0.1025(9) 0.213(9) Uani 1 1 d D U . . .
H4A H 0.4431 0.4828 0.0802 0.319 Uiso 1 1 calc R U . . .
H4B H 0.4484 0.4339 0.1199 0.319 Uiso 1 1 calc R U . . .
H4C H 0.3311 0.4435 0.0860 0.319 Uiso 1 1 calc R U . . .
C5 C 0.0776(16) 0.4572(7) 0.2229(7) 0.126(4) Uani 1 1 d D U . . .
H5A H 0.0396 0.4398 0.2484 0.151 Uiso 1 1 calc R U . . .
H5B H 0.1108 0.4247 0.2061 0.151 Uiso 1 1 calc R U . . .
C6 C -0.0174(17) 0.4891(8) 0.1890(8) 0.136(5) Uani 1 1 d D U . . .
H6A H -0.0528 0.5211 0.2056 0.163 Uiso 1 1 calc R U . . .
H6B H 0.0195 0.5067 0.1632 0.163 Uiso 1 1 calc R U . . .
C7 C -0.1126(18) 0.4457(9) 0.1695(8) 0.152(6) Uani 1 1 d D U . . .
H7A H -0.1507 0.4289 0.1952 0.182 Uiso 1 1 calc R U . . .
H7B H -0.0766 0.4131 0.1538 0.182 Uiso 1 1 calc R U . . .
C8 C -0.206(2) 0.4760(10) 0.1347(9) 0.184(8) Uani 1 1 d D U . . .
H8A H -0.2648 0.4472 0.1230 0.275 Uiso 1 1 calc R U . . .
H8B H -0.2427 0.5079 0.1503 0.275 Uiso 1 1 calc R U . . .
H8C H -0.1686 0.4921 0.1089 0.275 Uiso 1 1 calc R U . . .
C9 C 0.1330(18) 0.5499(8) 0.2684(7) 0.127(4) Uani 1 1 d D U . . .
H9A H 0.0803 0.5727 0.2458 0.152 Uiso 1 1 calc R U . . .
H9B H 0.2007 0.5752 0.2784 0.152 Uiso 1 1 calc R U . . .
C10 C 0.068(2) 0.5373(9) 0.3113(7) 0.139(5) Uani 1 1 d D U . . .
H10A H -0.0045 0.5152 0.3015 0.166 Uiso 1 1 calc R U . . .
H10B H 0.1174 0.5128 0.3337 0.166 Uiso 1 1 calc R U . . .
C11 C 0.038(2) 0.5947(10) 0.3344(9) 0.153(6) Uani 1 1 d . U . . .
H11A H 0.1098 0.6166 0.3450 0.184 Uiso 1 1 calc R U . . .
H11B H -0.0112 0.6196 0.3122 0.184 Uiso 1 1 calc R U . . .
C12 C -0.027(2) 0.5802(12) 0.3753(9) 0.193(9) Uani 1 1 d . U . . .
H12A H -0.0469 0.6166 0.3905 0.289 Uiso 1 1 calc R U . . .
H12B H -0.0985 0.5588 0.3645 0.289 Uiso 1 1 calc R U . . .
H12C H 0.0221 0.5558 0.3973 0.289 Uiso 1 1 calc R U . . .
C13 C 0.2560(17) 0.4575(8) 0.2758(7) 0.135(5) Uani 1 1 d D U . . .
H13A H 0.2805 0.4238 0.2577 0.162 Uiso 1 1 calc R U . . .
H13B H 0.2104 0.4416 0.2997 0.162 Uiso 1 1 calc R U . . .
C14 C 0.3676(18) 0.4875(9) 0.3006(8) 0.152(5) Uani 1 1 d D U . . .
H14A H 0.4300 0.4877 0.2800 0.182 Uiso 1 1 calc R U . . .
H14B H 0.3504 0.5286 0.3085 0.182 Uiso 1 1 calc R U . . .
C15 C 0.407(2) 0.4520(10) 0.3455(8) 0.172(6) Uani 1 1 d D U . . .
H15A H 0.3458 0.4534 0.3664 0.206 Uiso 1 1 calc R U . . .
H15B H 0.4200 0.4104 0.3375 0.206 Uiso 1 1 calc R U . . .
C16 C 0.521(2) 0.4778(12) 0.3705(10) 0.217(9) Uani 1 1 d D U . . .
H16A H 0.5449 0.4550 0.3985 0.326 Uiso 1 1 calc R U . . .
H16B H 0.5825 0.4759 0.3499 0.326 Uiso 1 1 calc R U . . .
H16C H 0.5084 0.5188 0.3788 0.326 Uiso 1 1 calc R U . . .
C17 C 0.2418(18) 0.7999(10) 0.6223(7) 0.149(5) Uani 1 1 d D U . . .
H17A H 0.2639 0.7710 0.5995 0.179 Uiso 1 1 calc R U . . .
H17B H 0.3115 0.8238 0.6324 0.179 Uiso 1 1 calc R U . . .
C18 C 0.148(2) 0.8404(11) 0.5983(9) 0.164(5) Uani 1 1 d . U . . .
H18A H 0.1326 0.8734 0.6188 0.197 Uiso 1 1 calc R U . . .
H18B H 0.0749 0.8185 0.5901 0.197 Uiso 1 1 calc R U . . .
C19 C 0.196(2) 0.8640(13) 0.5538(10) 0.185(6) Uani 1 1 d . U . . .
H19A H 0.2683 0.8867 0.5619 0.222 Uiso 1 1 calc R U . . .
H19B H 0.2131 0.8310 0.5334 0.222 Uiso 1 1 calc R U . . .
C20 C 0.102(3) 0.9027(14) 0.5299(11) 0.237(10) Uani 1 1 d . U . . .
H20A H 0.1279 0.9188 0.5016 0.356 Uiso 1 1 calc R U . . .
H20B H 0.0312 0.8796 0.5221 0.356 Uiso 1 1 calc R U . . .
H20C H 0.0862 0.9350 0.5505 0.356 Uiso 1 1 calc R U . . .
C21 C 0.1723(17) 0.8085(9) 0.7009(7) 0.137(5) Uani 1 1 d D U . . .
H21A H 0.1514 0.7843 0.7270 0.165 Uiso 1 1 calc R U . . .
H21B H 0.1009 0.8292 0.6879 0.165 Uiso 1 1 calc R U . . .
C22 C 0.2630(19) 0.8569(10) 0.7218(9) 0.157(5) Uani 1 1 d D U . . .
H22A H 0.3061 0.8723 0.6969 0.189 Uiso 1 1 calc R U . . .
H22B H 0.3199 0.8387 0.7455 0.189 Uiso 1 1 calc R U . . .
C23 C 0.199(2) 0.9105(11) 0.7447(9) 0.180(6) Uani 1 1 d D U . . .
H23A H 0.2485 0.9457 0.7495 0.217 Uiso 1 1 calc R U . . .
H23B H 0.1237 0.9210 0.7267 0.217 Uiso 1 1 calc R U . . .
C24 C 0.183(2) 0.8798(13) 0.7890(9) 0.219(10) Uani 1 1 d D U . . .
H24A H 0.1433 0.9061 0.8088 0.329 Uiso 1 1 calc R U . . .
H24B H 0.1357 0.8444 0.7823 0.329 Uiso 1 1 calc R U . . .
H24C H 0.2589 0.8689 0.8049 0.329 Uiso 1 1 calc R U . . .
C25 C 0.1033(16) 0.7268(10) 0.6510(8) 0.143(5) Uani 1 1 d D U . . .
H25A H 0.0349 0.7516 0.6408 0.172 Uiso 1 1 calc R U . . .
H25B H 0.0863 0.7053 0.6789 0.172 Uiso 1 1 calc R U . . .
C26 C 0.119(2) 0.6814(11) 0.6123(9) 0.167(5) Uani 1 1 d . U . . .
H26A H 0.1969 0.6627 0.6181 0.200 Uiso 1 1 calc R U . . .
H26B H 0.1139 0.7013 0.5819 0.200 Uiso 1 1 calc R U . . .
C27 C 0.022(2) 0.6341(12) 0.6122(10) 0.189(6) Uani 1 1 d . U . . .
H27A H 0.0294 0.6138 0.6425 0.227 Uiso 1 1 calc R U . . .
H27B H -0.0549 0.6533 0.6075 0.227 Uiso 1 1 calc R U . . .
C28 C 0.031(3) 0.5910(15) 0.5754(12) 0.250(10) Uani 1 1 d . U . . .
H28A H -0.0302 0.5616 0.5758 0.375 Uiso 1 1 calc R U . . .
H28B H 0.0232 0.6110 0.5454 0.375 Uiso 1 1 calc R U . . .
H28C H 0.1073 0.5716 0.5803 0.375 Uiso 1 1 calc R U . . .
C29 C 0.3152(16) 0.7313(10) 0.6832(8) 0.143(5) Uani 1 1 d D U . . .
H29A H 0.3408 0.7076 0.6578 0.172 Uiso 1 1 calc R U . . .
H29B H 0.3783 0.7595 0.6932 0.172 Uiso 1 1 calc R U . . .
C30 C 0.3007(19) 0.6906(11) 0.7234(9) 0.162(5) Uani 1 1 d . U . . .
H30A H 0.2847 0.7144 0.7504 0.195 Uiso 1 1 calc R U . . .
H30B H 0.2325 0.6649 0.7150 0.195 Uiso 1 1 calc R U . . .
C31 C 0.406(2) 0.6529(12) 0.7369(10) 0.182(6) Uani 1 1 d . U . . .
H31A H 0.4223 0.6302 0.7094 0.218 Uiso 1 1 calc R U . . .
H31B H 0.4730 0.6790 0.7456 0.218 Uiso 1 1 calc R U . . .
C32 C 0.397(2) 0.6129(13) 0.7736(11) 0.221(10) Uani 1 1 d . U . . .
H32A H 0.4697 0.5906 0.7796 0.331 Uiso 1 1 calc R U . . .
H32B H 0.3833 0.6346 0.8015 0.331 Uiso 1 1 calc R U . . .
H32C H 0.3325 0.5858 0.7652 0.331 Uiso 1 1 calc R U . . .
C33 C -0.060(2) 0.7746(15) 0.9323(8) 0.221(6) Uani 1 1 d . U . . .
H33A H -0.0580 0.8114 0.9144 0.265 Uiso 1 1 calc R U . . .
H33B H -0.0931 0.7437 0.9107 0.265 Uiso 1 1 calc R U . . .
C34 C -0.143(2) 0.7834(15) 0.9701(9) 0.240(7) Uani 1 1 d D U . . .
H34A H -0.1006 0.7995 0.9988 0.287 Uiso 1 1 calc R U . . .
H34B H -0.1803 0.7459 0.9773 0.287 Uiso 1 1 calc R U . . .
C35 C -0.238(3) 0.8295(16) 0.9474(10) 0.260(8) Uani 1 1 d D U . . .
H35A H -0.2130 0.8706 0.9531 0.312 Uiso 1 1 calc R U . . .
H35B H -0.2574 0.8229 0.9138 0.312 Uiso 1 1 calc R U . . .
C36 C -0.338(3) 0.8125(18) 0.9747(11) 0.297(11) Uani 1 1 d D U . . .
H36A H -0.4058 0.8371 0.9649 0.446 Uiso 1 1 calc R U . . .
H36B H -0.3581 0.7712 0.9689 0.446 Uiso 1 1 calc R U . . .
H36C H -0.3143 0.8183 1.0077 0.446 Uiso 1 1 calc R U . . .
C37 C 0.121(3) 0.8014(13) 0.9850(9) 0.216(6) Uani 1 1 d D U . . .
H37B H 0.1999 0.7873 0.9970 0.259 Uiso 1 1 calc R U . . .
H37A H 0.0746 0.8030 1.0114 0.259 Uiso 1 1 calc R U . . .
C38 C 0.133(3) 0.8660(16) 0.9659(10) 0.236(7) Uani 1 1 d . U . . .
H38A H 0.0555 0.8828 0.9554 0.283 Uiso 1 1 calc R U . . .
H38B H 0.1805 0.8664 0.9397 0.283 Uiso 1 1 calc R U . . .
C39 C 0.197(3) 0.9032(17) 1.0102(11) 0.256(8) Uani 1 1 d . U . . .
H39A H 0.1465 0.9070 1.0351 0.307 Uiso 1 1 calc R U . . .
H39B H 0.2717 0.8847 1.0227 0.307 Uiso 1 1 calc R U . . .
C40 C 0.215(4) 0.9570(18) 0.9896(12) 0.306(12) Uani 1 1 d . U . . .
H40A H 0.2536 0.9839 1.0127 0.459 Uiso 1 1 calc R U . . .
H40B H 0.2639 0.9515 0.9646 0.459 Uiso 1 1 calc R U . . .
H40C H 0.1400 0.9736 0.9769 0.459 Uiso 1 1 calc R U . . .
C41 C 0.067(3) 0.6992(16) 0.9787(9) 0.219(6) Uani 1 1 d . U . . .
H41A H 0.0233 0.7054 1.0056 0.263 Uiso 1 1 calc R U . . .
H41B H 0.1481 0.6892 0.9906 0.263 Uiso 1 1 calc R U . . .
C42 C 0.012(3) 0.6468(17) 0.9492(10) 0.241(7) Uani 1 1 d . U . . .
H42A H 0.0638 0.6361 0.9259 0.289 Uiso 1 1 calc R U . . .
H42B H -0.0631 0.6599 0.9325 0.289 Uiso 1 1 calc R U . . .
C43 C -0.011(3) 0.5905(18) 0.9782(11) 0.262(8) Uani 1 1 d . U . . .
H43A H -0.0579 0.5607 0.9598 0.314 Uiso 1 1 calc R U . . .
H43B H -0.0472 0.6000 1.0065 0.314 Uiso 1 1 calc R U . . .
C44 C 0.129(3) 0.5710(17) 0.9897(12) 0.298(12) Uani 1 1 d . U . . .
H44A H 0.1343 0.5351 1.0084 0.447 Uiso 1 1 calc R U . . .
H44B H 0.1615 0.5639 0.9606 0.447 Uiso 1 1 calc R U . . .
H44C H 0.1720 0.6026 1.0067 0.447 Uiso 1 1 calc R U . . .
C45 C 0.134(2) 0.7521(15) 0.9087(8) 0.211(6) Uani 1 1 d D U . . .
H45A H 0.1298 0.7904 0.8925 0.253 Uiso 1 1 calc R U . . .
H45B H 0.0940 0.7229 0.8872 0.253 Uiso 1 1 calc R U . . .
C46 C 0.263(2) 0.7343(15) 0.9192(9) 0.220(7) Uani 1 1 d . U . . .
H46A H 0.2677 0.6939 0.9318 0.264 Uiso 1 1 calc R U . . .
H46B H 0.3020 0.7610 0.9428 0.264 Uiso 1 1 calc R U . . .
C47 C 0.325(3) 0.7371(17) 0.8744(10) 0.235(8) Uani 1 1 d . U . . .
H47A H 0.2848 0.7109 0.8506 0.282 Uiso 1 1 calc R U . . .
H47B H 0.3215 0.7776 0.8621 0.282 Uiso 1 1 calc R U . . .
C48 C 0.442(3) 0.7194(17) 0.8849(11) 0.274(11) Uani 1 1 d . U . . .
H48B H 0.4813 0.7211 0.8569 0.411 Uiso 1 1 calc R U . . .
H48A H 0.4814 0.7457 0.9083 0.411 Uiso 1 1 calc R U . . .
H48C H 0.4448 0.6791 0.8968 0.411 Uiso 1 1 calc R U . . .
Cl1 Cl 0.0615(5) 0.6249(2) 0.11182(19) 0.130(2) Uani 1 1 d . . . . .
Cl2 Cl 0.0193(4) 0.7902(2) 0.09836(15) 0.1060(16) Uani 1 1 d . . . . .
Cl3 Cl 0.3134(4) 0.7203(3) 0.07254(15) 0.1121(17) Uani 1 1 d . . . . .
Cl4 Cl 0.2981(5) 0.8169(2) 0.18911(16) 0.1028(15) Uani 1 1 d . . . . .
Cl5 Cl 0.3708(3) 0.66037(17) 0.19433(14) 0.0769(11) Uani 1 1 d . . . . .
Cl6 Cl 0.0935(4) 0.7048(2) 0.23114(16) 0.1026(15) Uani 1 1 d . . . . .
Cl7 Cl 0.3693(5) 0.6530(2) 0.32771(15) 0.1098(16) Uani 1 1 d . . . . .
Cl8 Cl 0.2488(5) 0.8118(3) 0.33074(18) 0.1263(18) Uani 1 1 d . . . . .
Cl9 Cl 0.5350(4) 0.7868(2) 0.28911(17) 0.1096(16) Uani 1 1 d . . . . .
N1 N 0.1763(14) 0.4965(6) 0.2434(6) 0.124(3) Uani 1 1 d D U . . .
N2 N 0.2071(13) 0.7666(8) 0.6639(6) 0.135(4) Uani 1 1 d D U . . .
N3 N 0.067(2) 0.7572(13) 0.9504(7) 0.209(5) Uani 1 1 d D U . . .

loop_
_atom_site_aniso_label
_atom_site_aniso_U_11
_atom_site_aniso_U_22
_atom_site_aniso_U_33
_atom_site_aniso_U_23
_atom_site_aniso_U_13
_atom_site_aniso_U_12
Bi1 0.0643(4) 0.0906(5) 0.0647(4) 0.0084(3) -0.0010(3) 0.0040(3)
Bi2 0.0720(4) 0.0654(4) 0.0645(4) -0.0013(3) 0.0032(3) -0.0002(3)
C1 0.141(10) 0.077(9) 0.174(11) -0.004(8) 0.022(8) -0.009(8)
C2 0.167(11) 0.095(10) 0.192(12) -0.010(9) 0.034(10) -0.003(9)
C3 0.189(13) 0.117(12) 0.205(14) -0.023(10) 0.046(11) 0.004(11)
C4 0.234(19) 0.168(18) 0.24(2) -0.025(17) 0.060(17) 0.021(17)
C5 0.132(9) 0.069(8) 0.173(10) 0.004(8) 0.003(8) -0.019(7)
C6 0.137(11) 0.084(9) 0.181(11) 0.002(9) -0.007(9) -0.016(8)
C7 0.151(12) 0.105(11) 0.193(13) -0.002(10) -0.017(10) -0.012(9)
C8 0.173(18) 0.146(16) 0.219(19) -0.005(15) -0.029(15) 0.009(15)
C9 0.136(9) 0.076(8) 0.169(10) -0.001(8) 0.020(8) -0.007(8)
C10 0.150(11) 0.092(9) 0.175(12) 0.002(9) 0.026(9) -0.005(9)
C11 0.163(12) 0.115(11) 0.184(13) 0.002(11) 0.035(11) -0.004(11)
C12 0.206(19) 0.169(17) 0.208(19) 0.000(17) 0.040(16) 0.002(16)
C13 0.139(10) 0.081(9) 0.180(10) 0.014(8) -0.010(8) -0.014(8)
C14 0.149(11) 0.101(10) 0.194(12) 0.016(9) -0.026(10) -0.021(9)
C15 0.169(13) 0.121(12) 0.210(14) 0.019(11) -0.046(11) -0.028(11)
C16 0.22(2) 0.169(18) 0.24(2) 0.024(16) -0.063(17) -0.032(16)
C17 0.108(9) 0.170(11) 0.173(11) 0.018(9) 0.036(9) -0.006(8)
C18 0.131(11) 0.184(13) 0.179(12) 0.036(10) 0.030(10) -0.004(10)
C19 0.156(13) 0.205(15) 0.194(14) 0.043(12) 0.021(12) 0.005(12)
C20 0.21(2) 0.27(2) 0.23(2) 0.047(19) 0.015(18) 0.010(18)
C21 0.094(9) 0.151(11) 0.173(11) -0.002(9) 0.038(8) 0.002(8)
C22 0.120(10) 0.164(13) 0.191(12) -0.007(10) 0.030(10) -0.010(9)
C23 0.155(12) 0.182(14) 0.205(14) -0.010(12) 0.025(12) -0.030(11)
C24 0.198(18) 0.22(2) 0.24(2) -0.024(18) 0.014(18) -0.042(17)
C25 0.101(9) 0.156(11) 0.176(11) -0.017(9) 0.035(9) -0.004(8)
C26 0.133(10) 0.173(13) 0.199(12) -0.036(10) 0.036(11) -0.012(10)
C27 0.162(12) 0.189(15) 0.218(14) -0.057(12) 0.034(13) -0.012(12)
C28 0.225(19) 0.25(2) 0.28(2) -0.058(19) 0.03(2) -0.025(19)
C29 0.090(8) 0.163(11) 0.182(11) 0.020(9) 0.041(9) 0.024(8)
C30 0.111(10) 0.181(13) 0.199(12) 0.035(10) 0.034(10) 0.041(9)
C31 0.138(11) 0.196(15) 0.217(14) 0.049(12) 0.038(12) 0.045(11)
C32 0.181(17) 0.23(2) 0.25(2) 0.056(18) 0.046(18) 0.049(17)
C33 0.203(12) 0.351(15) 0.105(10) 0.047(11) 0.001(9) 0.069(12)
C34 0.209(14) 0.385(16) 0.121(11) 0.056(12) 0.002(10) 0.077(14)
C35 0.222(15) 0.412(18) 0.144(13) 0.061(14) 0.011(11) 0.081(15)
C36 0.24(2) 0.46(3) 0.192(19) 0.08(2) 0.023(14) 0.05(2)
C37 0.227(12) 0.303(15) 0.115(11) 0.052(11) 0.010(10) 0.050(13)
C38 0.260(14) 0.304(17) 0.140(13) 0.067(12) 0.011(12) 0.034(15)
C39 0.286(16) 0.309(19) 0.168(15) 0.079(14) 0.010(14) 0.025(17)
C40 0.34(2) 0.35(3) 0.22(2) 0.08(2) 0.00(2) 0.02(2)
C41 0.224(13) 0.313(15) 0.116(11) 0.026(11) -0.003(10) 0.041(13)
C42 0.255(15) 0.320(17) 0.142(13) 0.022(12) -0.005(12) 0.030(15)
C43 0.278(17) 0.331(19) 0.168(15) 0.017(14) -0.004(15) 0.024(17)
C44 0.32(2) 0.34(2) 0.22(2) 0.00(2) 0.00(2) 0.02(2)
C45 0.196(12) 0.322(14) 0.111(10) 0.021(11) 0.007(10) 0.059(13)
C46 0.191(14) 0.333(15) 0.133(11) 0.007(12) 0.004(12) 0.057(14)
C47 0.194(15) 0.345(17) 0.162(13) -0.004(14) -0.001(14) 0.058(16)
C48 0.22(2) 0.38(2) 0.22(2) -0.03(2) 0.00(2) 0.05(2)
Cl1 0.128(4) 0.115(4) 0.137(5) 0.000(3) -0.028(4) -0.029(3)
Cl2 0.086(3) 0.144(4) 0.089(3) 0.031(3) 0.015(2) 0.033(3)
Cl3 0.087(3) 0.170(5) 0.080(3) 0.007(3) 0.014(2) 0.017(3)
Cl4 0.141(4) 0.071(3) 0.095(3) 0.011(2) 0.007(3) 0.007(3)
Cl5 0.066(3) 0.069(3) 0.094(3) -0.001(2) 0.004(2) 0.002(2)
Cl6 0.066(3) 0.142(4) 0.101(3) 0.017(3) 0.012(2) -0.001(3)
Cl7 0.157(5) 0.082(3) 0.084(3) 0.010(3) -0.017(3) -0.014(3)
Cl8 0.140(5) 0.128(5) 0.117(4) -0.021(3) 0.041(3) 0.020(4)
Cl9 0.087(3) 0.127(4) 0.113(4) -0.017(3) 0.003(3) -0.026(3)
N1 0.131(8) 0.069(7) 0.170(8) 0.006(6) 0.008(6) -0.015(6)
N2 0.088(7) 0.154(9) 0.169(9) 0.006(7) 0.038(7) 0.003(6)
N3 0.205(11) 0.318(13) 0.102(9) 0.038(9) 0.004(8) 0.057(11)

loop_
_atom_type_symbol
_atom_type_description
_atom_type_scat_dispersion_real
_atom_type_scat_dispersion_imag
_atom_type_scat_source
C C 0.0033 0.0016 'International Tables Vol C Tables 4.2.6.8 and 6.1.1.4'
H H 0.0000 0.0000 'International Tables Vol C Tables 4.2.6.8 and 6.1.1.4'
N N 0.0061 0.0033 'International Tables Vol C Tables 4.2.6.8 and 6.1.1.4'
Cl Cl 0.1484 0.1585 'International Tables Vol C Tables 4.2.6.8 and 6.1.1.4'
Bi Bi -4.1077 10.2566 'International Tables Vol C Tables 4.2.6.8 and 6.1.1.4'

loop_
_geom_angle_atom_site_label_1
_geom_angle_atom_site_label_2
_geom_angle_atom_site_label_3
_geom_angle
_geom_angle_site_symmetry_1
_geom_angle_site_symmetry_3
_geom_angle_publ_flag
Cl1 Bi1 Cl3 96.34(18) . . ?
Cl1 Bi1 Cl2 91.98(17) . . ?
Cl3 Bi1 Cl2 95.05(14) . . ?
Cl1 Bi1 Cl5 98.15(15) . . ?
Cl3 Bi1 Cl5 86.98(13) . . ?
Cl2 Bi1 Cl5 169.39(15) . . ?
Cl1 Bi1 Cl4 168.50(16) . . ?
Cl3 Bi1 Cl4 94.52(16) . . ?
Cl2 Bi1 Cl4 90.83(15) . . ?
Cl5 Bi1 Cl4 78.62(12) . . ?
Cl1 Bi1 Cl6 88.37(16) . . ?
Cl3 Bi1 Cl6 163.96(13) . . ?
Cl2 Bi1 Cl6 100.11(13) . . ?
Cl5 Bi1 Cl6 77.16(12) . . ?
Cl4 Bi1 Cl6 80.16(14) . . ?
Cl8 Bi2 Cl9 89.86(17) . . ?
Cl8 Bi2 Cl7 95.36(17) . . ?
Cl9 Bi2 Cl7 93.46(16) . . ?
Cl8 Bi2 Cl4 100.13(16) . . ?
Cl9 Bi2 Cl4 87.41(15) . . ?
Cl7 Bi2 Cl4 164.49(15) . . ?
Cl8 Bi2 Cl6 93.97(16) . . ?
Cl9 Bi2 Cl6 168.22(15) . . ?
Cl7 Bi2 Cl6 97.27(15) . . ?
Cl4 Bi2 Cl6 80.95(14) . . ?
Cl8 Bi2 Cl5 170.11(15) . . ?
Cl9 Bi2 Cl5 99.42(13) . . ?
Cl7 Bi2 Cl5 87.54(13) . . ?
Cl4 Bi2 Cl5 77.05(12) . . ?
Cl6 Bi2 Cl5 76.27(12) . . ?
N1 C1 C2 116.0(15) . . ?
N1 C1 H1A 108.3 . . ?
C2 C1 H1A 108.3 . . ?
N1 C1 H1B 108.3 . . ?
C2 C1 H1B 108.3 . . ?
H1A C1 H1B 107.4 . . ?
C3 C2 C1 109.9(16) . . ?
C3 C2 H2A 109.7 . . ?
C1 C2 H2A 109.7 . . ?
C3 C2 H2B 109.7 . . ?
C1 C2 H2B 109.7 . . ?
H2A C2 H2B 108.2 . . ?
C4 C3 C2 108.4(19) . . ?
C4 C3 H3A 110.0 . . ?
C2 C3 H3A 110.0 . . ?
C4 C3 H3B 110.0 . . ?
C2 C3 H3B 110.0 . . ?
H3A C3 H3B 108.4 . . ?
C3 C4 H4A 109.5 . . ?
C3 C4 H4B 109.5 . . ?
H4A C4 H4B 109.5 . . ?
C3 C4 H4C 109.5 . . ?
H4A C4 H4C 109.5 . . ?
H4B C4 H4C 109.5 . . ?
N1 C5 C6 114.7(14) . . ?
N1 C5 H5A 108.6 . . ?
C6 C5 H5A 108.6 . . ?
N1 C5 H5B 108.6 . . ?
C6 C5 H5B 108.6 . . ?
H5A C5 H5B 107.6 . . ?
C7 C6 C5 110.9(15) . . ?
C7 C6 H6A 109.5 . . ?
C5 C6 H6A 109.5 . . ?
C7 C6 H6B 109.5 . . ?
C5 C6 H6B 109.5 . . ?
H6A C6 H6B 108.0 . . ?
C6 C7 C8 111.8(18) . . ?
C6 C7 H7A 109.3 . . ?
C8 C7 H7A 109.3 . . ?
C6 C7 H7B 109.3 . . ?
C8 C7 H7B 109.3 . . ?
H7A C7 H7B 107.9 . . ?
C7 C8 H8A 109.5 . . ?
C7 C8 H8B 109.5 . . ?
H8A C8 H8B 109.5 . . ?
C7 C8 H8C 109.5 . . ?
H8A C8 H8C 109.5 . . ?
H8B C8 H8C 109.5 . . ?
N1 C9 C10 116.7(16) . . ?
N1 C9 H9A 108.1 . . ?
C10 C9 H9A 108.1 . . ?
N1 C9 H9B 108.1 . . ?
C10 C9 H9B 108.1 . . ?
H9A C9 H9B 107.3 . . ?
C11 C10 C9 110.5(17) . . ?
C11 C10 H10A 109.5 . . ?
C9 C10 H10A 109.5 . . ?
C11 C10 H10B 109.5 . . ?
C9 C10 H10B 109.5 . . ?
H10A C10 H10B 108.1 . . ?
C12 C11 C10 109(2) . . ?
C12 C11 H11A 110.0 . . ?
C10 C11 H11A 110.0 . . ?
C12 C11 H11B 110.0 . . ?
C10 C11 H11B 110.0 . . ?
H11A C11 H11B 108.4 . . ?
C11 C12 H12A 109.5 . . ?
C11 C12 H12B 109.5 . . ?
H12A C12 H12B 109.5 . . ?
C11 C12 H12C 109.5 . . ?
H12A C12 H12C 109.5 . . ?
H12B C12 H12C 109.5 . . ?
N1 C13 C14 116.1(15) . . ?
N1 C13 H13A 108.3 . . ?
C14 C13 H13A 108.2 . . ?
N1 C13 H13B 108.2 . . ?
C14 C13 H13B 108.2 . . ?
H13A C13 H13B 107.4 . . ?
C15 C14 C13 108.1(16) . . ?
C15 C14 H14A 110.1 . . ?
C13 C14 H14A 110.1 . . ?
C15 C14 H14B 110.1 . . ?
C13 C14 H14B 110.1 . . ?
H14A C14 H14B 108.4 . . ?
C16 C15 C14 110.6(19) . . ?
C16 C15 H15A 109.5 . . ?
C14 C15 H15A 109.5 . . ?
C16 C15 H15B 109.5 . . ?
C14 C15 H15B 109.5 . . ?
H15A C15 H15B 108.1 . . ?
C15 C16 H16A 109.5 . . ?
C15 C16 H16B 109.5 . . ?
H16A C16 H16B 109.5 . . ?
C15 C16 H16C 109.5 . . ?
H16A C16 H16C 109.5 . . ?
H16B C16 H16C 109.5 . . ?
N2 C17 C18 115.3(18) . . ?
N2 C17 H17A 108.5 . . ?
C18 C17 H17A 108.5 . . ?
N2 C17 H17B 108.5 . . ?
C18 C17 H17B 108.5 . . ?
H17A C17 H17B 107.5 . . ?
C17 C18 C19 107(2) . . ?
C17 C18 H18A 110.4 . . ?
C19 C18 H18A 110.4 . . ?
C17 C18 H18B 110.4 . . ?
C19 C18 H18B 110.4 . . ?
H18A C18 H18B 108.6 . . ?
C20 C19 C18 106(2) . . ?
C20 C19 H19A 110.5 . . ?
C18 C19 H19A 110.5 . . ?
C20 C19 H19B 110.5 . . ?
C18 C19 H19B 110.5 . . ?
H19A C19 H19B 108.7 . . ?
C19 C20 H20A 109.5 . . ?
C19 C20 H20B 109.5 . . ?
H20A C20 H20B 109.5 . . ?
C19 C20 H20C 109.5 . . ?
H20A C20 H20C 109.5 . . ?
H20B C20 H20C 109.5 . . ?
N2 C21 C22 119.0(17) . . ?
N2 C21 H21A 107.6 . . ?
C22 C21 H21A 107.6 . . ?
N2 C21 H21B 107.6 . . ?
C22 C21 H21B 107.6 . . ?
H21A C21 H21B 107.0 . . ?
C21 C22 C23 111.4(18) . . ?
C21 C22 H22A 109.3 . . ?
C23 C22 H22A 109.3 . . ?
C21 C22 H22B 109.3 . . ?
C23 C22 H22B 109.3 . . ?
H22A C22 H22B 108.0 . . ?
C24 C23 C22 96(2) . . ?
C24 C23 H23A 112.5 . . ?
C22 C23 H23A 112.5 . . ?
C24 C23 H23B 112.5 . . ?
C22 C23 H23B 112.5 . . ?
H23A C23 H23B 110.0 . . ?
C23 C24 H24A 109.5 . . ?
C23 C24 H24B 109.5 . . ?
H24A C24 H24B 109.5 . . ?
C23 C24 H24C 109.5 . . ?
H24A C24 H24C 109.5 . . ?
H24B C24 H24C 109.5 . . ?
N2 C25 C26 114.8(17) . . ?
N2 C25 H25A 108.6 . . ?
C26 C25 H25A 108.6 . . ?
N2 C25 H25B 108.6 . . ?
C26 C25 H25B 108.6 . . ?
H25A C25 H25B 107.5 . . ?
C25 C26 C27 108(2) . . ?
C25 C26 H26A 110.0 . . ?
C27 C26 H26A 110.0 . . ?
C25 C26 H26B 110.0 . . ?
C27 C26 H26B 110.0 . . ?
H26A C26 H26B 108.4 . . ?
C28 C27 C26 111(3) . . ?
C28 C27 H27A 109.5 . . ?
C26 C27 H27A 109.5 . . ?
C28 C27 H27B 109.5 . . ?
C26 C27 H27B 109.5 . . ?
H27A C27 H27B 108.1 . . ?
C27 C28 H28A 109.5 . . ?
C27 C28 H28B 109.5 . . ?
H28A C28 H28B 109.5 . . ?
C27 C28 H28C 109.5 . . ?
H28A C28 H28C 109.5 . . ?
H28B C28 H28C 109.5 . . ?
C30 C29 N2 116.5(17) . . ?
C30 C29 H29A 108.2 . . ?
N2 C29 H29A 108.2 . . ?
C30 C29 H29B 108.2 . . ?
N2 C29 H29B 108.2 . . ?
H29A C29 H29B 107.3 . . ?
C31 C30 C29 113(2) . . ?
C31 C30 H30A 108.9 . . ?
C29 C30 H30A 108.9 . . ?
C31 C30 H30B 108.9 . . ?
C29 C30 H30B 108.9 . . ?
H30A C30 H30B 107.8 . . ?
C32 C31 C30 116(2) . . ?
C32 C31 H31A 108.3 . . ?
C30 C31 H31A 108.3 . . ?
C32 C31 H31B 108.3 . . ?
C30 C31 H31B 108.3 . . ?
H31A C31 H31B 107.4 . . ?
C31 C32 H32A 109.5 . . ?
C31 C32 H32B 109.5 . . ?
H32A C32 H32B 109.5 . . ?
C31 C32 H32C 109.5 . . ?
H32A C32 H32C 109.5 . . ?
H32B C32 H32C 109.5 . . ?
C34 C33 N3 115(2) . . ?
C34 C33 H33A 108.4 . . ?
N3 C33 H33A 108.4 . . ?
C34 C33 H33B 108.5 . . ?
N3 C33 H33B 108.4 . . ?
H33A C33 H33B 107.5 . . ?
C33 C34 C35 104(2) . . ?
C33 C34 H34A 111.0 . . ?
C35 C34 H34A 110.9 . . ?
C33 C34 H34B 110.9 . . ?
C35 C34 H34B 111.0 . . ?
H34A C34 H34B 109.0 . . ?
C36 C35 C34 98(2) . . ?
C36 C35 H35A 112.3 . . ?
C34 C35 H35A 112.2 . . ?
C36 C35 H35B 112.0 . . ?
C34 C35 H35B 112.0 . . ?
H35A C35 H35B 109.7 . . ?
C35 C36 H36A 109.4 . . ?
C35 C36 H36B 109.7 . . ?
H36A C36 H36B 109.5 . . ?
C35 C36 H36C 109.3 . . ?
H36A C36 H36C 109.5 . . ?
H36B C36 H36C 109.5 . . ?
N3 C37 C38 115(2) . . ?
N3 C37 H37B 108.4 . . ?
C38 C37 H37B 108.4 . . ?
N3 C37 H37A 108.4 . . ?
C38 C37 H37A 108.4 . . ?
H37B C37 H37A 107.5 . . ?
C37 C38 C39 104(2) . . ?
C37 C38 H38A 110.9 . . ?
C39 C38 H38A 110.9 . . ?
C37 C38 H38B 110.9 . . ?
C39 C38 H38B 110.9 . . ?
H38A C38 H38B 108.9 . . ?
C40 C39 C38 101(3) . . ?
C40 C39 H39A 111.6 . . ?
C38 C39 H39A 111.6 . . ?
C40 C39 H39B 111.6 . . ?
C38 C39 H39B 111.6 . . ?
H39A C39 H39B 109.4 . . ?
C39 C40 H40A 109.5 . . ?
C39 C40 H40B 109.5 . . ?
H40A C40 H40B 109.5 . . ?
C39 C40 H40C 109.5 . . ?
H40A C40 H40C 109.5 . . ?
H40B C40 H40C 109.5 . . ?
N3 C41 C42 112(2) . . ?
N3 C41 H41A 109.1 . . ?
C42 C41 H41A 109.1 . . ?
N3 C41 H41B 109.1 . . ?
C42 C41 H41B 109.1 . . ?
H41A C41 H41B 107.9 . . ?
C41 C42 C43 114(3) . . ?
C41 C42 H42A 108.7 . . ?
C43 C42 H42A 108.7 . . ?
C41 C42 H42B 108.7 . . ?
C43 C42 H42B 108.7 . . ?
H42A C42 H42B 107.6 . . ?
C42 C43 C44 96(3) . . ?
C42 C43 H43A 112.5 . . ?
C44 C43 H43A 112.5 . . ?
C42 C43 H43B 112.5 . . ?
C44 C43 H43B 112.5 . . ?
H43A C43 H43B 110.0 . . ?
C43 C44 H44A 109.5 . . ?
C43 C44 H44B 109.5 . . ?
H44A C44 H44B 109.5 . . ?
C43 C44 H44C 109.5 . . ?
H44A C44 H44C 109.5 . . ?
H44B C44 H44C 109.5 . . ?
N3 C45 C46 116(2) . . ?
N3 C45 H45A 108.4 . . ?
C46 C45 H45A 108.4 . . ?
N3 C45 H45B 108.4 . . ?
C46 C45 H45B 108.4 . . ?
H45A C45 H45B 107.5 . . ?
C45 C46 C47 110(2) . . ?
C45 C46 H46A 109.6 . . ?
C47 C46 H46A 109.5 . . ?
C45 C46 H46B 109.6 . . ?
C47 C46 H46B 109.5 . . ?
H46A C46 H46B 108.1 . . ?
C48 C47 C46 109(3) . . ?
C48 C47 H47A 109.8 . . ?
C46 C47 H47A 109.8 . . ?
C48 C47 H47B 109.8 . . ?
C46 C47 H47B 109.8 . . ?
H47A C47 H47B 108.3 . . ?
C47 C48 H48B 109.5 . . ?
C47 C48 H48A 109.5 . . ?
H48B C48 H48A 109.5 . . ?
C47 C48 H48C 109.5 . . ?
H48B C48 H48C 109.5 . . ?
H48A C48 H48C 109.5 . . ?
Bi2 Cl4 Bi1 86.97(12) . . ?
Bi1 Cl5 Bi2 86.23(11) . . ?
Bi2 Cl6 Bi1 85.56(11) . . ?
C5 N1 C1 111.4(16) . . ?
C5 N1 C13 106.0(13) . . ?
C1 N1 C13 109.9(16) . . ?
C5 N1 C9 112.5(15) . . ?
C1 N1 C9 105.0(13) . . ?
C13 N1 C9 112.2(16) . . ?
C25 N2 C17 112.0(17) . . ?
C25 N2 C21 106.4(15) . . ?
C17 N2 C21 111.5(17) . . ?
C25 N2 C29 111.5(17) . . ?
C17 N2 C29 105.9(15) . . ?
C21 N2 C29 109.6(17) . . ?
C37 N3 C45 112(2) . . ?
C37 N3 C33 111(2) . . ?
C45 N3 C33 107.2(19) . . ?
C37 N3 C41 104(2) . . ?
C45 N3 C41 113(2) . . ?
C33 N3 C41 110(2) . . ?

loop_
_geom_bond_atom_site_label_1
_geom_bond_atom_site_label_2
_geom_bond_distance
_geom_bond_site_symmetry_2
_geom_bond_publ_flag
Bi1 Cl1 2.572(5) . ?
Bi1 Cl3 2.573(4) . ?
Bi1 Cl2 2.621(4) . ?
Bi1 Cl5 2.816(4) . ?
Bi1 Cl4 2.849(5) . ?
Bi1 Cl6 2.906(4) . ?
Bi2 Cl8 2.558(5) . ?
Bi2 Cl9 2.577(4) . ?
Bi2 Cl7 2.586(4) . ?
Bi2 Cl4 2.845(4) . ?
Bi2 Cl6 2.863(4) . ?
Bi2 Cl5 2.916(4) . ?
C1 N1 1.495(15) . ?
C1 C2 1.550(16) . ?
C1 H1A 0.9700 . ?
C1 H1B 0.9700 . ?
C2 C3 1.530(16) . ?
C2 H2A 0.9700 . ?
C2 H2B 0.9700 . ?
C3 C4 1.508(16) . ?
C3 H3A 0.9700 . ?
C3 H3B 0.9700 . ?
C4 H4A 0.9600 . ?
C4 H4B 0.9600 . ?
C4 H4C 0.9600 . ?
C5 N1 1.490(15) . ?
C5 C6 1.538(15) . ?
C5 H5A 0.9700 . ?
C5 H5B 0.9700 . ?
C6 C7 1.508(16) . ?
C6 H6A 0.9700 . ?
C6 H6B 0.9700 . ?
C7 C8 1.523(16) . ?
C7 H7A 0.9700 . ?
C7 H7B 0.9700 . ?
C8 H8A 0.9600 . ?
C8 H8B 0.9600 . ?
C8 H8C 0.9600 . ?
C9 N1 1.500(15) . ?
C9 C10 1.528(16) . ?
C9 H9A 0.9700 . ?
C9 H9B 0.9700 . ?
C10 C11 1.50(3) . ?
C10 H10A 0.9700 . ?
C10 H10B 0.9700 . ?
C11 C12 1.48(3) . ?
C11 H11A 0.9700 . ?
C11 H11B 0.9700 . ?
C12 H12A 0.9600 . ?
C12 H12B 0.9600 . ?
C12 H12C 0.9600 . ?
C13 N1 1.495(15) . ?
C13 C14 1.533(16) . ?
C13 H13A 0.9700 . ?
C13 H13B 0.9700 . ?
C14 C15 1.531(16) . ?
C14 H14A 0.9700 . ?
C14 H14B 0.9700 . ?
C15 C16 1.515(16) . ?
C15 H15A 0.9700 . ?
C15 H15B 0.9700 . ?
C16 H16A 0.9600 . ?
C16 H16B 0.9600 . ?
C16 H16C 0.9600 . ?
C17 N2 1.490(15) . ?
C17 C18 1.50(3) . ?
C17 H17A 0.9700 . ?
C17 H17B 0.9700 . ?
C18 C19 1.53(3) . ?
C18 H18A 0.9700 . ?
C18 H18B 0.9700 . ?
C19 C20 1.48(3) . ?
C19 H19A 0.9700 . ?
C19 H19B 0.9700 . ?
C20 H20A 0.9600 . ?
C20 H20B 0.9600 . ?
C20 H20C 0.9600 . ?
C21 N2 1.498(15) . ?
C21 C22 1.56(3) . ?
C21 H21A 0.9700 . ?
C21 H21B 0.9700 . ?
C22 C23 1.580(17) . ?
C22 H22A 0.9700 . ?
C22 H22B 0.9700 . ?
C23 C24 1.467(17) . ?
C23 H23A 0.9700 . ?
C23 H23B 0.9700 . ?
C24 H24A 0.9600 . ?
C24 H24B 0.9600 . ?
C24 H24C 0.9600 . ?
C25 N2 1.487(15) . ?
C25 C26 1.53(3) . ?
C25 H25A 0.9700 . ?
C25 H25B 0.9700 . ?
C26 C27 1.53(3) . ?
C26 H26A 0.9700 . ?
C26 H26B 0.9700 . ?
C27 C28 1.44(3) . ?
C27 H27A 0.9700 . ?
C27 H27B 0.9700 . ?
C28 H28A 0.9600 . ?
C28 H28B 0.9600 . ?
C28 H28C 0.9600 . ?
C29 C30 1.49(3) . ?
C29 N2 1.508(15) . ?
C29 H29A 0.9700 . ?
C29 H29B 0.9700 . ?
C30 C31 1.47(3) . ?
C30 H30A 0.9700 . ?
C30 H30B 0.9700 . ?
C31 C32 1.39(3) . ?
C31 H31A 0.9700 . ?
C31 H31B 0.9700 . ?
C32 H32A 0.9600 . ?
C32 H32B 0.9600 . ?
C32 H32C 0.9600 . ?
C33 C34 1.53(3) . ?
C33 N3 1.52(3) . ?
C33 H33A 0.9700 . ?
C33 H33B 0.9700 . ?
C34 C35 1.573(18) . ?
C34 H34A 0.9700 . ?
C34 H34B 0.9700 . ?
C35 C36 1.497(18) . ?
C35 H35A 0.9700 . ?
C35 H35B 0.9700 . ?
C36 H36A 0.9600 . ?
C36 H36B 0.9600 . ?
C36 H36C 0.9600 . ?
C37 N3 1.482(18) . ?
C37 C38 1.55(3) . ?
C37 H37B 0.9700 . ?
C37 H37A 0.9700 . ?
C38 C39 1.61(4) . ?
C38 H38A 0.9700 . ?
C38 H38B 0.9700 . ?
C39 C40 1.36(4) . ?
C39 H39A 0.9700 . ?
C39 H39B 0.9700 . ?
C40 H40A 0.9600 . ?
C40 H40B 0.9600 . ?
C40 H40C 0.9600 . ?
C41 N3 1.53(3) . ?
C41 C42 1.53(4) . ?
C41 H41A 0.9700 . ?
C41 H41B 0.9700 . ?
C42 C43 1.54(4) . ?
C42 H42A 0.9700 . ?
C42 H42B 0.9700 . ?
C43 C44 1.64(4) . ?
C43 H43A 0.9700 . ?
C43 H43B 0.9700 . ?
C44 H44A 0.9600 . ?
C44 H44B 0.9600 . ?
C44 H44C 0.9600 . ?
C45 N3 1.488(17) . ?
C45 C46 1.51(3) . ?
C45 H45A 0.9700 . ?
C45 H45B 0.9700 . ?
C46 C47 1.53(3) . ?
C46 H46A 0.9700 . ?
C46 H46B 0.9700 . ?
C47 C48 1.39(3) . ?
C47 H47A 0.9700 . ?
C47 H47B 0.9700 . ?
C48 H48B 0.9600 . ?
C48 H48A 0.9600 . ?
C48 H48C 0.9600 . ?

loop_
_geom_torsion_atom_site_label_1
_geom_torsion_atom_site_label_2
_geom_torsion_atom_site_label_3
_geom_torsion_atom_site_label_4
_geom_torsion
_geom_torsion_site_symmetry_1
_geom_torsion_site_symmetry_2
_geom_torsion_site_symmetry_3
_geom_torsion_site_symmetry_4
_geom_torsion_publ_flag
N1 C1 C2 C3 -178.3(19) . . . . ?
C1 C2 C3 C4 -180(2) . . . . ?
N1 C5 C6 C7 179.3(18) . . . . ?
C5 C6 C7 C8 -178(2) . . . . ?
N1 C9 C10 C11 175.9(18) . . . . ?
C9 C10 C11 C12 179(2) . . . . ?
N1 C13 C14 C15 156(2) . . . . ?
C13 C14 C15 C16 177(2) . . . . ?
N2 C17 C18 C19 -173(2) . . . . ?
C17 C18 C19 C20 179(2) . . . . ?
N2 C21 C22 C23 158.7(19) . . . . ?
C21 C22 C23 C24 79(3) . . . . ?
N2 C25 C26 C27 165(2) . . . . ?
C25 C26 C27 C28 178(2) . . . . ?
N2 C29 C30 C31 174(2) . . . . ?
C29 C30 C31 C32 -179(3) . . . . ?
N3 C33 C34 C35 153(3) . . . . ?
C33 C34 C35 C36 155(3) . . . . ?
N3 C37 C38 C39 -179(3) . . . . ?
C37 C38 C39 C40 174(3) . . . . ?
N3 C41 C42 C43 -169(3) . . . . ?
C41 C42 C43 C44 -72(4) . . . . ?
N3 C45 C46 C47 -174(3) . . . . ?
C45 C46 C47 C48 -179(3) . . . . ?
C6 C5 N1 C1 -62(2) . . . . ?
C6 C5 N1 C13 178.7(19) . . . . ?
C6 C5 N1 C9 56(2) . . . . ?
C2 C1 N1 C5 -52(2) . . . . ?
C2 C1 N1 C13 65(2) . . . . ?
C2 C1 N1 C9 -173.8(18) . . . . ?
C14 C13 N1 C5 178.4(19) . . . . ?
C14 C13 N1 C1 58(2) . . . . ?
C14 C13 N1 C9 -58(2) . . . . ?
C10 C9 N1 C5 63(2) . . . . ?
C10 C9 N1 C1 -175.7(18) . . . . ?
C10 C9 N1 C13 -56(2) . . . . ?
C26 C25 N2 C17 56(3) . . . . ?
C26 C25 N2 C21 178(2) . . . . ?
C26 C25 N2 C29 -62(3) . . . . ?
C18 C17 N2 C25 61(3) . . . . ?
C18 C17 N2 C21 -59(3) . . . . ?
C18 C17 N2 C29 -178(2) . . . . ?
C22 C21 N2 C25 -179.5(19) . . . . ?
C22 C21 N2 C17 -57(3) . . . . ?
C22 C21 N2 C29 60(3) . . . . ?
C30 C29 N2 C25 -54(3) . . . . ?
C30 C29 N2 C17 -176(2) . . . . ?
C30 C29 N2 C21 64(3) . . . . ?
C38 C37 N3 C45 58(4) . . . . ?
C38 C37 N3 C33 -62(3) . . . . ?
C38 C37 N3 C41 -180(3) . . . . ?
C46 C45 N3 C37 58(4) . . . . ?
C46 C45 N3 C33 -179(3) . . . . ?
C46 C45 N3 C41 -58(4) . . . . ?
C34 C33 N3 C37 -56(4) . . . . ?
C34 C33 N3 C45 -179(3) . . . . ?
C34 C33 N3 C41 58(4) . . . . ?
C42 C41 N3 C37 179(3) . . . . ?
C42 C41 N3 C45 -60(4) . . . . ?
C42 C41 N3 C33 60(3) . . . . ?
